data_7058427
loop_
_publ_author_name
'Tian, Aixiang'
'Fu, Yubo'
'Cui, Hongtao'
'Ying, Jun'
'Yang, Mengle'
'Yang, Yan'
'Wang, Xiuli'

_publ_section_title
;
 A series of metal-organic loops templated by [SiMo12O40]4- and
 [\b-Mo8O26]4- anions by using double chelate ligands: amperometric
 sensoring and selective photocatalytic properties
;
_journal_name_full 'New Journal of Chemistry'
_journal_paper_doi 10.1039/C9NJ02224D
_journal_year 2019
_chemical_formula_moiety 'Mo12 O40 Si1, 0.33(C84 H72 Cu6 N24 O6), 2(H2 O)'
_chemical_formula_sum 'C28 H28 Cu2 Mo12 N8 O44 Si'
_chemical_formula_weight 2487.03
_chemical_name_systematic
;
 ? 
;
_space_group_crystal_system trigonal
_space_group_IT_number 165
_space_group_name_Hall '-P 3 2"c'
_space_group_name_H-M_alt 'P -3 c 1'
_symmetry_space_group_name_Hall '-P 3 2"c'
_symmetry_space_group_name_H-M 'P -3 c 1'
_atom_sites_solution_hydrogens mixed
_audit_creation_date 2018-12-06
_audit_creation_method
;
Olex2 1.2
(compiled 2018.05.29 svn.r3508 for OlexSys, GUI svn.r5506)
;
_audit_update_record
;
2019-01-24 deposited with the CCDC.    2019-05-26 downloaded from the CCDC.
;
_cell_angle_alpha 90
_cell_angle_beta 90
_cell_angle_gamma 120
_cell_formula_units_Z 6
_cell_length_a 20.9697(8)
_cell_length_b 20.9697(8)
_cell_length_c 22.6321(10)
_cell_measurement_reflns_used 9932
_cell_measurement_temperature 293(2)
_cell_measurement_theta_max 25.030
_cell_measurement_theta_min 2.243
_cell_volume 8618.7(6)
_computing_cell_refinement 'SAINT v8.34A (Bruker, 2013)'
_computing_data_reduction 'SAINT v8.34A (Bruker, 2013)'
_computing_molecular_graphics 'Olex2 (Dolomanov et al., 2009)'
_computing_publication_material 'Olex2 (Dolomanov et al., 2009)'
_computing_structure_refinement 'ShelXL (Sheldrick, 2015)'
_computing_structure_solution 'SHELXS-97 (Sheldrick, 1990)'
_diffrn_ambient_temperature 293
_diffrn_measured_fraction_theta_full 0.995
_diffrn_measured_fraction_theta_max 0.995
_diffrn_measurement_device_type 'Bruker P4'
_diffrn_measurement_method '\w scans'
_diffrn_radiation_monochromator graphite
_diffrn_radiation_type MoK\a
_diffrn_radiation_wavelength 0.71073
_diffrn_reflns_av_R_equivalents 0.0430
_diffrn_reflns_av_unetI/netI 0.0207
_diffrn_reflns_Laue_measured_fraction_full 0.995
_diffrn_reflns_Laue_measured_fraction_max 0.995
_diffrn_reflns_limit_h_max 22
_diffrn_reflns_limit_h_min -25
_diffrn_reflns_limit_k_max 24
_diffrn_reflns_limit_k_min -24
_diffrn_reflns_limit_l_max 25
_diffrn_reflns_limit_l_min -26
_diffrn_reflns_number 47962
_diffrn_reflns_point_group_measured_fraction_full 0.995
_diffrn_reflns_point_group_measured_fraction_max 0.995
_diffrn_reflns_theta_full 25.097
_diffrn_reflns_theta_max 25.097
_diffrn_reflns_theta_min 1.800
_exptl_absorpt_coefficient_mu 3.383
_exptl_absorpt_correction_T_max 0.8915
_exptl_absorpt_correction_T_min 0.4264
_exptl_absorpt_correction_type multi-scan
_exptl_absorpt_process_details SADABS
_exptl_crystal_colour colourless
_exptl_crystal_colour_primary colourless
_exptl_crystal_density_diffrn 2.875
_exptl_crystal_density_method 'not measured'
_exptl_crystal_description block
_exptl_crystal_F_000 7080
_refine_diff_density_max 3.322
_refine_diff_density_min -2.754
_refine_diff_density_rms 0.187
_refine_ls_extinction_method none
_refine_ls_goodness_of_fit_ref 1.036
_refine_ls_hydrogen_treatment constr
_refine_ls_matrix_type full
_refine_ls_number_parameters 446
_refine_ls_number_reflns 5109
_refine_ls_number_restraints 12
_refine_ls_restrained_S_all 1.037
_refine_ls_R_factor_all 0.0708
_refine_ls_R_factor_gt 0.0556
_refine_ls_shift/su_max 0.001
_refine_ls_shift/su_mean 0.000
_refine_ls_structure_factor_coef Fsqd
_refine_ls_weighting_details 'w=1/[\s^2^(Fo^2^)+(0.0330P)^2^+195.3615P] where P=(Fo^2^+2Fc^2^)/3'
_refine_ls_weighting_scheme calc
_refine_ls_wR_factor_gt 0.1186
_refine_ls_wR_factor_ref 0.1293
_reflns_Friedel_coverage 0.000
_reflns_number_gt 4179
_reflns_number_total 5109
_reflns_threshold_expression 'I > 2\s(I)'
_cod_data_source_file c9nj02224d2.cif
_cod_data_source_block 2_CCDC1
_cod_original_cell_volume 8618.7(8)
_cod_database_code 7058427
_shelx_shelxl_version_number 2018/3
_shelx_space_group_comment
;
The symmetry employed for this shelxl refinement is uniquely defined
by the following loop, which should always be used as a source of
symmetry information in preference to the above space-group names.
They are only intended as comments.
;
_olex2_refinement_description
;
1. Fixed Uiso
 At 1.2 times of:
  All C(H) groups
 At 1.5 times of:
  All O(H,H) groups
2. Uiso/Uaniso restraints and constraints
Uanis(O25) \\sim Ueq, Uanis(O26) \\sim Ueq: with sigma of 0.01 and sigma for
terminal atoms of 0.02
3. Others
 Fixed Sof: H3A(0.5) H3B(0.5) H4A(0.5) H4B(0.5) O23(0.5) O24(0.16667) O25(0.5)
 H25A(0.5) H25B(0.5) O26(0.5) H26A(0.5) H26B(0.5)
4.a Riding coordinates:
 O3(H3A,H3B), O4(H4A,H4B), O25(H25A,H25B), O26(H26A,H26B)
4.b Aromatic/amide H refined with riding coordinates:
 C4(H4), C5(H5), C6(H6), C8(H8), C9(H9), C10(H10), C11(H11), C12(H12),
 C13(H13), C14(H14)
;
_olex2_submission_special_instructions 'No special instructions were received'

loop_
_space_group_symop_operation_xyz
'x, y, z'
'-y, x-y, z'
'-x+y, -x, z'
'x-y, -y, -z+1/2'
'-x, -x+y, -z+1/2'
'y, x, -z+1/2'
'-x, -y, -z'
'y, -x+y, -z'
'x-y, x, -z'
'-x+y, y, z-1/2'
'x, x-y, z-1/2'
'-y, -x, z-1/2'

loop_
_atom_site_label
_atom_site_type_symbol
_atom_site_fract_x
_atom_site_fract_y
_atom_site_fract_z
_atom_site_U_iso_or_equiv
_atom_site_adp_type
_atom_site_occupancy
_atom_site_site_symmetry_order
_atom_site_calc_flag
_atom_site_refinement_flags_posn
_atom_site_refinement_flags_adp
_atom_site_refinement_flags_occupancy
Mo1 Mo 0.85931(5) -0.18697(4) -0.00850(4) 0.0344(2) Uani 1 1 d . . .
Si1 Si 0.666667 -0.666667 0.06836(18) 0.0226(8) Uani 1 3 d S T P
N1 N 0.7512(4) -0.3322(4) 0.2356(3) 0.0347(18) Uani 1 1 d . . .
O1 O 0.7629(4) -0.5029(5) -0.0102(3) 0.0479(19) Uani 1 1 d . . .
Cu1 Cu 0.63896(9) -0.36104(9) 0.250000 0.0418(4) Uani 1 2 d S T P
C1 C 0.8518(5) -0.3323(6) 0.2830(5) 0.038(2) Uani 1 1 d . . .
Si2 Si 1.000000 0.000000 0.000000 0.0251(12) Uani 1 6 d S T P
Mo2 Mo 0.76005(5) -0.47088(4) 0.06623(4) 0.0325(2) Uani 1 1 d . . .
N2 N 0.6666(4) -0.3741(5) 0.3298(4) 0.040(2) Uani 1 1 d . . .
O2 O 0.7414(5) -0.5967(5) 0.2007(4) 0.064(2) Uani 1 1 d . . .
Cu2 Cu 1.000000 -0.25895(9) 0.250000 0.0427(4) Uani 1 2 d S T P
O3 O 1.000000 -0.1553(6) 0.250000 0.073(4) Uani 1 2 d S T P
H3A H 0.979900 -0.146746 0.284180 0.110 Uiso 0.5 1 d R . .
H3B H 0.969270 -0.152076 0.221360 0.110 Uiso 0.5 1 d R . .
O4 O 0.5475(6) -0.4525(6) 0.250000 0.095(5) Uani 1 2 d S T P
H4A H 0.549816 -0.482000 0.274600 0.142 Uiso 0.5 1 d R . .
H4B H 0.541486 -0.473670 0.216730 0.142 Uiso 0.5 1 d R . .
Mo3 Mo 0.89554(5) -0.08976(5) 0.12644(4) 0.0403(2) Uani 1 1 d . . .
O5 O 0.7476(5) -0.4775(5) 0.1520(3) 0.058(2) Uani 1 1 d . . .
N3 N 0.8926(5) -0.3036(5) 0.2331(4) 0.043(2) Uani 1 1 d . . .
Mo4 Mo 0.76351(5) -0.57704(5) -0.06131(4) 0.0447(3) Uani 1 1 d . . .
O6 O 0.8314(5) -0.5058(5) 0.0850(3) 0.058(2) Uani 1 1 d . . .
N4 N 1.0371(5) -0.2746(5) 0.1726(4) 0.041(2) Uani 1 1 d . . .
Mo5 Mo 0.57289(6) -0.56811(6) 0.07337(4) 0.0476(3) Uani 1 1 d . . .
O7 O 0.5823(5) -0.5899(4) -0.0084(3) 0.057(2) Uani 1 1 d . . .
Mo6 Mo 0.67660(7) -0.56125(6) 0.19306(5) 0.0557(3) Uani 1 1 d . . .
O8 O 0.6708(4) -0.5906(4) -0.0963(4) 0.057(2) Uani 1 1 d . . .
O9 O 0.6697(4) -0.5919(4) 0.0903(3) 0.0456(18) Uani 1 1 d . . .
O10 O 0.6728(4) -0.4746(5) 0.0566(4) 0.056(2) Uani 1 1 d . . .
O11 O 0.8190(4) -0.5229(4) -0.1144(3) 0.053(2) Uani 1 1 d . . .
C2 C 0.7826(5) -0.3385(5) 0.2854(4) 0.034(2) Uani 1 1 d . . .
O12 O 0.6007(5) -0.5459(6) 0.1537(4) 0.069(3) Uani 1 1 d . . .
O13 O 0.8220(5) -0.3805(4) 0.0617(4) 0.071(3) Uani 1 1 d . . .
O14 O 0.6779(6) -0.5216(5) 0.2568(4) 0.073(3) Uani 1 1 d . . .
O15 O 0.5221(4) -0.5273(4) 0.0662(4) 0.059(2) Uani 1 1 d . . .
O16 O 0.8435(5) -0.1271(5) 0.1857(3) 0.057(2) Uani 1 1 d . . .
O17 O 0.9829(5) -0.0804(5) 0.1488(7) 0.109(5) Uani 1 1 d . . .
O18 O 0.8652(7) -0.1686(6) 0.0794(4) 0.085(4) Uani 1 1 d . . .
O19 O 0.8924(5) -0.1723(7) -0.0842(4) 0.087(4) Uani 1 1 d . . .
C3 C 1.1106(5) -0.2409(5) 0.1702(4) 0.035(2) Uani 1 1 d . . .
O20 O 0.7965(4) -0.2751(4) -0.0094(4) 0.062(2) Uani 1 1 d . . .
C4 C 0.7198(7) -0.3471(6) 0.4435(5) 0.046(3) Uani 1 1 d . . .
H4 H 0.738309 -0.336061 0.481741 0.055 Uiso 1 1 calc R . .
O21 O 0.666667 -0.666667 -0.0058(5) 0.042(3) Uani 1 3 d S T P
C5 C 1.0307(7) -0.3500(6) 0.0925(5) 0.054(3) Uani 1 1 d . . .
H5 H 1.002318 -0.386025 0.064932 0.065 Uiso 1 1 calc R . .
O22 O 0.8053(7) -0.1426(6) -0.0144(4) 0.088(4) Uani 1 1 d . . .
O23 O 0.9190(6) -0.0611(6) 0.0230(5) 0.026(3) Uani 0.5 1 d . . .
C6 C 0.7908(6) -0.3093(7) 0.1863(5) 0.048(3) Uani 1 1 d . . .
H6 H 0.769111 -0.306079 0.151407 0.058 Uiso 1 1 calc R . .
C7 C 0.7382(5) -0.3512(5) 0.3403(4) 0.034(2) Uani 1 1 d . . .
C8 C 0.6459(7) -0.3760(8) 0.4335(5) 0.063(4) Uani 1 1 d . . .
H8 H 0.612925 -0.388299 0.464700 0.076 Uiso 1 1 calc R . .
C9 C 0.7665(6) -0.3344(6) 0.3967(5) 0.042(2) Uani 1 1 d . . .
H9 H 0.816736 -0.314724 0.403063 0.050 Uiso 1 1 calc R . .
C10 C 0.6222(7) -0.3863(8) 0.3753(5) 0.058(3) Uani 1 1 d . . .
H10 H 0.572788 -0.402425 0.367914 0.069 Uiso 1 1 calc R . .
O24 O 1.000000 0.000000 0.0732(9) 0.027(4) Uani 0.5 3 d S T P
C11 C 0.8641(6) -0.2904(6) 0.1865(5) 0.049(3) Uani 1 1 d . . .
H11 H 0.893223 -0.268108 0.153480 0.059 Uiso 1 1 calc R . .
C12 C 1.1467(6) -0.2632(6) 0.1317(5) 0.044(3) Uani 1 1 d . . .
H12 H 1.197769 -0.241374 0.132689 0.053 Uiso 1 1 calc R . .
C13 C 1.1060(7) -0.3183(7) 0.0921(5) 0.054(3) Uani 1 1 d . . .
H13 H 1.129019 -0.333841 0.065289 0.065 Uiso 1 1 calc R . .
C14 C 0.9976(6) -0.3283(6) 0.1339(5) 0.048(3) Uani 1 1 d . . .
H14 H 0.946508 -0.351486 0.135145 0.058 Uiso 1 1 calc R . .
O25 O 0.5300(9) -0.5578(10) 0.3188(8) 0.079(6) Uani 0.5 1 d . U .
H25A H 0.551670 -0.571416 0.294484 0.118 Uiso 0.5 1 d R . .
H25B H 0.486800 -0.571286 0.306394 0.118 Uiso 0.5 1 d R . .
O26 O 0.8972(12) -0.4470(11) 0.2250(9) 0.081(6) Uani 0.5 1 d . U .
H26A H 0.853109 -0.455585 0.223036 0.122 Uiso 0.5 1 d R . .
H26B H 0.906169 -0.455135 0.259936 0.122 Uiso 0.5 1 d R . .

loop_
_atom_site_aniso_label
_atom_site_aniso_U_11
_atom_site_aniso_U_22
_atom_site_aniso_U_33
_atom_site_aniso_U_23
_atom_site_aniso_U_13
_atom_site_aniso_U_12
Mo1 0.0297(4) 0.0215(4) 0.0447(5) 0.0002(3) -0.0033(4) 0.0074(3)
Si1 0.0222(12) 0.0222(12) 0.024(2) 0.000 0.000 0.0111(6)
N1 0.035(4) 0.039(5) 0.036(4) 0.009(4) 0.011(4) 0.023(4)
O1 0.049(4) 0.076(5) 0.036(4) -0.006(4) -0.008(3) 0.044(4)
Cu1 0.0456(8) 0.0456(8) 0.0364(10) -0.0024(4) 0.0024(4) 0.0244(9)
C1 0.032(5) 0.036(5) 0.047(6) 0.008(5) 0.013(4) 0.017(5)
Si2 0.0210(18) 0.0210(18) 0.033(3) 0.000 0.000 0.0105(9)
Mo2 0.0281(4) 0.0218(4) 0.0462(5) -0.0018(3) -0.0027(4) 0.0115(4)
N2 0.031(4) 0.052(5) 0.040(5) 0.004(4) 0.006(4) 0.022(4)
O2 0.060(5) 0.069(6) 0.064(6) -0.001(5) -0.006(4) 0.032(5)
Cu2 0.0315(9) 0.0473(8) 0.0440(10) 0.0082(4) 0.0165(8) 0.0158(5)
O3 0.089(10) 0.053(5) 0.090(10) 0.008(4) 0.016(8) 0.045(5)
O4 0.077(7) 0.077(7) 0.087(10) 0.027(5) -0.027(5) 0.007(8)
Mo3 0.0399(5) 0.0374(5) 0.0482(5) 0.0150(4) 0.0177(4) 0.0228(4)
O5 0.057(5) 0.091(7) 0.035(4) -0.009(4) -0.006(4) 0.043(5)
N3 0.035(5) 0.046(5) 0.049(5) 0.015(4) 0.016(4) 0.022(4)
Mo4 0.0375(5) 0.0410(5) 0.0485(6) 0.0199(4) 0.0160(4) 0.0144(4)
O6 0.059(5) 0.097(7) 0.042(4) -0.004(4) -0.007(4) 0.057(5)
N4 0.035(5) 0.041(5) 0.047(5) 0.000(4) 0.012(4) 0.018(4)
Mo5 0.0590(6) 0.0539(6) 0.0522(6) -0.0156(5) -0.0116(5) 0.0450(5)
O7 0.099(7) 0.033(4) 0.038(4) 0.001(3) 0.000(4) 0.034(4)
Mo6 0.0694(7) 0.0558(7) 0.0458(6) -0.0218(5) -0.0040(5) 0.0342(6)
O8 0.051(5) 0.049(5) 0.074(6) 0.003(4) 0.000(4) 0.027(4)
O9 0.047(4) 0.043(4) 0.043(4) -0.002(3) -0.001(3) 0.020(4)
O10 0.044(5) 0.083(6) 0.054(5) -0.006(4) -0.002(4) 0.042(5)
O11 0.060(5) 0.054(5) 0.036(4) 0.016(4) 0.012(4) 0.021(4)
C2 0.030(5) 0.029(5) 0.044(6) 0.006(4) 0.013(4) 0.015(4)
O12 0.052(5) 0.113(8) 0.043(5) -0.008(5) 0.005(4) 0.043(5)
O13 0.088(7) 0.023(4) 0.076(6) -0.002(4) -0.023(5) 0.010(4)
O14 0.088(7) 0.087(7) 0.037(4) -0.024(5) -0.003(4) 0.038(6)
O15 0.037(4) 0.034(4) 0.111(7) -0.015(4) -0.009(4) 0.022(4)
O16 0.065(5) 0.062(5) 0.052(5) 0.026(4) 0.028(4) 0.038(5)
O17 0.030(5) 0.031(5) 0.264(16) -0.016(7) 0.001(7) 0.015(4)
O18 0.157(10) 0.121(9) 0.047(5) -0.027(5) -0.035(6) 0.123(8)
O19 0.037(5) 0.170(11) 0.059(5) 0.044(6) 0.011(4) 0.055(6)
C3 0.036(5) 0.027(5) 0.041(6) 0.007(4) 0.016(4) 0.015(4)
O20 0.041(5) 0.026(4) 0.099(7) 0.007(4) -0.022(4) 0.003(3)
C4 0.065(8) 0.052(7) 0.031(5) -0.003(5) 0.002(5) 0.037(6)
O21 0.045(4) 0.045(4) 0.035(6) 0.000 0.000 0.023(2)
C5 0.058(8) 0.044(7) 0.044(6) -0.001(5) 0.003(6) 0.013(6)
O22 0.177(12) 0.104(8) 0.051(5) -0.016(5) -0.021(6) 0.121(9)
O23 0.026(6) 0.020(6) 0.031(6) 0.001(5) 0.006(5) 0.012(5)
C6 0.054(7) 0.061(7) 0.043(6) 0.008(5) 0.010(5) 0.038(6)
C7 0.032(5) 0.027(5) 0.041(6) 0.004(4) 0.007(4) 0.012(4)
C8 0.055(8) 0.092(10) 0.044(7) 0.006(7) 0.017(6) 0.037(8)
C9 0.041(6) 0.038(6) 0.051(6) -0.002(5) -0.001(5) 0.024(5)
C10 0.045(7) 0.093(10) 0.041(6) 0.002(6) 0.011(5) 0.039(7)
O24 0.028(7) 0.028(7) 0.023(11) 0.000 0.000 0.014(3)
C11 0.049(7) 0.054(7) 0.050(6) 0.022(5) 0.022(5) 0.030(6)
C12 0.040(6) 0.034(6) 0.060(7) -0.002(5) 0.017(5) 0.019(5)
C13 0.060(8) 0.050(7) 0.054(7) 0.003(6) 0.020(6) 0.030(6)
C14 0.036(6) 0.041(6) 0.045(6) -0.003(5) 0.007(5) 0.003(5)
O25 0.034(8) 0.080(11) 0.095(12) 0.065(10) 0.003(8) 0.008(8)
O26 0.097(13) 0.070(11) 0.070(11) -0.002(9) 0.001(10) 0.036(10)

loop_
_atom_type_symbol
_atom_type_description
_atom_type_scat_dispersion_real
_atom_type_scat_dispersion_imag
_atom_type_scat_source
C C 0.0033 0.0016 'International Tables Vol C Tables 4.2.6.8 and 6.1.1.4'
H H 0.0000 0.0000 'International Tables Vol C Tables 4.2.6.8 and 6.1.1.4'
Cu Cu 0.3201 1.2651 'International Tables Vol C Tables 4.2.6.8 and 6.1.1.4'
Mo Mo -1.6832 0.6857 'International Tables Vol C Tables 4.2.6.8 and 6.1.1.4'
N N 0.0061 0.0033 'International Tables Vol C Tables 4.2.6.8 and 6.1.1.4'
O O 0.0106 0.0060 'International Tables Vol C Tables 4.2.6.8 and 6.1.1.4'
Si Si 0.0817 0.0704 'International Tables Vol C Tables 4.2.6.8 and 6.1.1.4'

loop_
_geom_angle_atom_site_label_1
_geom_angle_atom_site_label_2
_geom_angle_atom_site_label_3
_geom_angle
_geom_angle_site_symmetry_1
_geom_angle_site_symmetry_3
O18 Mo1 O23 91.3(5) . 9_545
O18 Mo1 O23 63.1(4) . .
O19 Mo1 O18 156.3(5) . .
O19 Mo1 O22 88.1(4) . 9_545
O19 Mo1 O23 65.2(4) . 9_545
O19 Mo1 O23 98.6(5) . .
O20 Mo1 O18 99.5(5) . .
O20 Mo1 O19 101.6(5) . .
O20 Mo1 O22 99.5(5) . 9_545
O20 Mo1 O22 102.9(5) . .
O20 Mo1 O23 157.5(4) . .
O20 Mo1 O23 155.9(4) . 9_545
O22 Mo1 O18 88.2(4) . .
O22 Mo1 O18 77.9(4) 9_545 .
O22 Mo1 O19 97.4(4) . .
O22 Mo1 O22 155.3(7) . 9_545
O22 Mo1 O23 99.0(5) . 9_545
O22 Mo1 O23 61.5(4) 9_545 9_545
O22 Mo1 O23 91.0(5) 9_545 .
O22 Mo1 O23 64.4(5) . .
O23 Mo1 O23 45.3(5) . 9_545
O9 Si1 O9 111.0(3) 3_755 2_535
O9 Si1 O9 111.0(3) 3_755 .
O9 Si1 O9 111.0(3) 2_535 .
O9 Si1 O21 107.9(3) 3_755 .
O9 Si1 O21 107.9(3) 2_535 .
O9 Si1 O21 107.9(3) . .
C2 N1 Cu1 111.5(6) . .
C6 N1 Cu1 129.1(7) . .
C6 N1 C2 119.4(9) . .
Mo2 O1 Mo4 148.6(4) . .
N1 Cu1 N1 92.6(4) 6_645 .
N2 Cu1 N1 94.2(3) 6_645 .
N2 Cu1 N1 94.2(3) . 6_645
N2 Cu1 N1 79.6(3) . .
N2 Cu1 N1 79.6(3) 6_645 6_645
N2 Cu1 N2 171.1(5) 6_645 .
O4 Cu1 N1 133.7(2) . 6_645
O4 Cu1 N1 133.7(2) . .
O4 Cu1 N2 94.5(3) . .
O4 Cu1 N2 94.5(3) . 6_645
N3 C1 C2 118.0(9) . .
N3 C1 C3 114.2(8) . 5_765
C2 C1 C3 127.8(9) . 5_765
O23 Si2 O23 110.2(4) 9_545 8_665
O23 Si2 O23 110.2(4) . 3_765
O23 Si2 O23 110.2(4) 3_765 2_645
O23 Si2 O23 110.2(4) 7_755 8_665
O23 Si2 O23 69.8(4) . 9_545
O23 Si2 O23 69.8(4) 3_765 7_755
O23 Si2 O23 69.8(4) 7_755 2_645
O23 Si2 O23 180.0(10) 2_645 8_665
O23 Si2 O23 180.0 . 7_755
O23 Si2 O23 69.8(4) 3_765 8_665
O23 Si2 O23 110.2(4) 9_545 7_755
O23 Si2 O23 69.8(4) 9_545 2_645
O23 Si2 O23 69.8(4) . 8_665
O23 Si2 O23 110.2(4) . 2_645
O23 Si2 O23 180.0(11) 9_545 3_765
O23 Si2 O24 71.3(4) . .
O23 Si2 O24 71.3(4) 2_645 .
O23 Si2 O24 108.7(4) 7_755 .
O23 Si2 O24 71.3(4) 7_755 7_755
O23 Si2 O24 108.7(4) 8_665 .
O23 Si2 O24 71.3(4) 9_545 7_755
O23 Si2 O24 108.7(4) 2_645 7_755
O23 Si2 O24 108.7(4) 9_545 .
O23 Si2 O24 108.7(4) . 7_755
O23 Si2 O24 71.3(4) 8_665 7_755
O23 Si2 O24 108.7(4) 3_765 7_755
O23 Si2 O24 71.3(4) 3_765 .
O24 Si2 O24 180.0 . 7_755
O1 Mo2 O5 157.2(4) . .
O1 Mo2 O6 84.4(3) . .
O1 Mo2 O9 88.8(3) . .
O5 Mo2 O6 82.0(3) . .
O5 Mo2 O9 71.7(3) . .
O6 Mo2 O9 84.4(3) . .
O10 Mo2 O1 95.0(3) . .
O10 Mo2 O5 91.1(3) . .
O10 Mo2 O6 158.7(4) . .
O10 Mo2 O9 74.3(3) . .
O13 Mo2 O1 101.7(4) . .
O13 Mo2 O5 98.1(4) . .
O13 Mo2 O6 97.3(4) . .
O13 Mo2 O9 169.4(4) . .
O13 Mo2 O10 103.6(5) . .
C7 N2 Cu1 117.8(7) . .
C10 N2 Cu1 121.1(8) . .
C10 N2 C7 118.8(9) . .
Mo6 O2 Mo6 149.8(5) . 3_755
N3 Cu2 O3 84.6(3) 5_765 .
N3 Cu2 O3 84.6(3) . .
N3 Cu2 N3 169.1(5) 5_765 .
N3 Cu2 N4 101.2(4) 5_765 5_765
N3 Cu2 N4 101.2(4) . .
N3 Cu2 N4 82.7(3) . 5_765
N3 Cu2 N4 82.7(3) 5_765 .
N4 Cu2 O3 110.9(3) 5_765 .
N4 Cu2 O3 110.9(3) . .
N4 Cu2 N4 138.2(5) . 5_765
Cu2 O3 H3A 114.5 . .
Cu2 O3 H3B 114.5 . .
H3A O3 H3B 99.5 . .
Cu1 O4 H4A 109.5 . .
Cu1 O4 H4A 109.497(5) . 6_645
Cu1 O4 H4B 109.5 . .
Cu1 O4 H4B 109.512(3) . 6_645
H4A O4 H4A 141.0 . 6_645
H4A O4 H4B 104.4 . .
H4A O4 H4B 104.3 6_645 6_645
H4A O4 H4B 61.9 . 6_645
H4B O4 H4A 61.9 . 6_645
H4B O4 H4B 141.0 . 6_645
O16 Mo3 O17 97.9(5) . 3_765
O16 Mo3 O17 102.5(6) . .
O16 Mo3 O18 101.4(5) . .
O16 Mo3 O19 97.2(5) . 8_665
O16 Mo3 O23 155.4(4) . .
O16 Mo3 O24 155.7(5) . .
O17 Mo3 O17 87.8(5) . 3_765
O17 Mo3 O19 157.2(5) . 8_665
O17 Mo3 O23 100.1(6) . .
O17 Mo3 O23 92.6(5) 3_765 .
O17 Mo3 O24 62.4(5) 3_765 .
O17 Mo3 O24 64.9(5) . .
O18 Mo3 O17 158.1(5) . 3_765
O18 Mo3 O17 98.0(5) . .
O18 Mo3 O19 89.2(4) . 8_665
O18 Mo3 O23 65.6(4) . .
O18 Mo3 O24 101.0(5) . .
O19 Mo3 O17 78.1(4) 8_665 3_765
O19 Mo3 O23 63.2(4) 8_665 .
O19 Mo3 O24 92.5(4) 8_665 .
O24 Mo3 O23 47.0(5) . .
Mo6 O5 Mo2 124.8(5) . .
C1 N3 Cu2 111.2(7) . .
C11 N3 C1 120.6(9) . .
C11 N3 Cu2 125.6(7) . .
O1 Mo4 O8 87.4(3) . .
O1 Mo4 O21 88.4(3) . .
O7 Mo4 O1 87.7(3) 3_755 .
O7 Mo4 O8 160.5(4) 3_755 .
O7 Mo4 O8 92.2(4) 3_755 3_755
O7 Mo4 O21 88.3(3) 3_755 .
O8 Mo4 O1 161.9(4) 3_755 .
O8 Mo4 O8 86.7(5) 3_755 .
O8 Mo4 O21 73.5(3) 3_755 .
O8 Mo4 O21 72.7(3) . .
O11 Mo4 O1 99.6(4) . .
O11 Mo4 O7 103.0(4) . 3_755
O11 Mo4 O8 96.4(4) . .
O11 Mo4 O8 98.1(4) . 3_755
O11 Mo4 O21 166.3(4) . .
Mo5 O6 Mo2 147.8(5) 3_755 .
C3 N4 Cu2 112.8(7) . .
C14 N4 Cu2 125.5(7) . .
C14 N4 C3 118.9(9) . .
O6 Mo5 O7 89.8(3) 2_535 .
O6 Mo5 O9 91.4(3) 2_535 .
O6 Mo5 O10 160.5(4) 2_535 .
O6 Mo5 O12 96.1(4) 2_535 .
O7 Mo5 O9 84.6(3) . .
O7 Mo5 O10 82.8(3) . .
O10 Mo5 O9 70.0(3) . .
O12 Mo5 O7 156.7(4) . .
O12 Mo5 O9 72.8(3) . .
O12 Mo5 O10 84.3(4) . .
O15 Mo5 O6 103.5(4) . 2_535
O15 Mo5 O7 101.1(4) . .
O15 Mo5 O9 164.0(3) . .
O15 Mo5 O10 95.7(4) . .
O15 Mo5 O12 99.4(4) . .
Mo4 O7 Mo5 146.2(4) 2_535 .
O2 Mo6 O2 87.9(5) . 2_535
O2 Mo6 O5 91.4(4) . .
O2 Mo6 O9 83.7(3) 2_535 .
O2 Mo6 O9 86.6(3) . .
O2 Mo6 O12 156.1(4) . .
O2 Mo6 O12 83.7(4) 2_535 .
O5 Mo6 O2 155.4(4) . 2_535
O5 Mo6 O9 71.7(3) . .
O5 Mo6 O12 87.2(4) . .
O12 Mo6 O9 70.3(3) . .
O14 Mo6 O2 106.8(5) . .
O14 Mo6 O2 104.9(4) . 2_535
O14 Mo6 O5 98.8(4) . .
O14 Mo6 O9 164.1(4) . .
O14 Mo6 O12 97.0(4) . .
Mo4 O8 Mo4 120.2(4) 2_535 .
Si1 O9 Mo2 126.6(4) . .
Si1 O9 Mo5 122.4(4) . .
Si1 O9 Mo6 121.8(4) . .
Mo2 O9 Mo5 92.7(3) . .
Mo2 O9 Mo6 91.6(3) . .
Mo5 O9 Mo6 92.5(3) . .
Mo2 O10 Mo5 122.9(5) . .
N1 C2 C1 119.8(9) . .
N1 C2 C7 115.0(8) . .
C1 C2 C7 125.2(9) . .
Mo5 O12 Mo6 124.3(5) . .
Mo3 O17 Mo3 136.0(7) . 2_645
Mo3 O18 Mo1 136.1(6) . .
Mo1 O19 Mo3 136.8(6) . 9_545
N4 C3 C1 113.6(8) . 5_765
N4 C3 C12 122.0(10) . .
C12 C3 C1 124.0(9) . 5_765
C8 C4 H4 120.1 . .
C8 C4 C9 119.8(11) . .
C9 C4 H4 120.1 . .
Si1 O21 Mo4 122.7(2) . 2_535
Si1 O21 Mo4 122.7(2) . .
Si1 O21 Mo4 122.7(2) . 3_755
Mo4 O21 Mo4 93.6(3) 3_755 2_535
Mo4 O21 Mo4 93.6(3) . 2_535
Mo4 O21 Mo4 93.6(3) 3_755 .
C13 C5 H5 120.2 . .
C13 C5 C14 119.6(11) . .
C14 C5 H5 120.2 . .
Mo1 O22 Mo1 138.3(7) . 8_665
Mo1 O23 Mo1 95.4(4) . 8_665
Mo1 O23 Mo3 94.9(4) . .
Si2 O23 Mo1 122.7(6) . .
Si2 O23 Mo1 121.6(6) . 8_665
Si2 O23 Mo3 120.8(6) . .
Mo3 O23 Mo1 94.5(4) . 8_665
N1 C6 H6 119.8 . .
N1 C6 C11 120.4(10) . .
C11 C6 H6 119.8 . .
N2 C7 C2 113.6(9) . .
N2 C7 C9 121.0(9) . .
C9 C7 C2 125.1(9) . .
C4 C8 H8 121.2 . .
C4 C8 C10 117.6(11) . .
C10 C8 H8 121.2 . .
C4 C9 C7 119.3(10) . .
C4 C9 H9 120.3 . .
C7 C9 H9 120.3 . .
N2 C10 C8 123.1(11) . .
N2 C10 H10 118.5 . .
C8 C10 H10 118.5 . .
Si2 O24 Mo3 120.4(4) . .
Si2 O24 Mo3 120.4(4) . 2_645
Si2 O24 Mo3 120.4(4) . 3_765
Mo3 O24 Mo3 96.6(5) . 3_765
Mo3 O24 Mo3 96.6(5) 3_765 2_645
Mo3 O24 Mo3 96.6(5) . 2_645
N3 C11 C6 120.2(10) . .
N3 C11 H11 119.9 . .
C6 C11 H11 119.9 . .
C3 C12 H12 120.6 . .
C13 C12 C3 118.8(10) . .
C13 C12 H12 120.6 . .
C5 C13 H13 120.5 . .
C12 C13 C5 119.0(11) . .
C12 C13 H13 120.5 . .
N4 C14 C5 121.6(11) . .
N4 C14 H14 119.2 . .
C5 C14 H14 119.2 . .
H25A O25 H25B 109.5 . .
H26A O26 H26B 109.5 . .

loop_
_geom_bond_atom_site_label_1
_geom_bond_atom_site_label_2
_geom_bond_distance
_geom_bond_site_symmetry_2
Mo1 O18 2.018(8) .
Mo1 O19 1.815(9) .
Mo1 O20 1.649(7) .
Mo1 O22 1.794(9) .
Mo1 O22 2.012(9) 9_545
Mo1 O23 2.414(12) 9_545
Mo1 O23 2.396(11) .
Si1 O9 1.614(7) 3_755
Si1 O9 1.614(7) .
Si1 O9 1.614(8) 2_535
Si1 O21 1.679(12) .
N1 Cu1 2.141(8) .
N1 C2 1.346(12) .
N1 C6 1.330(13) .
O1 Mo2 1.868(7) .
O1 Mo4 1.943(8) .
Cu1 N2 1.957(8) .
Cu1 N2 1.957(8) 6_645
Cu1 O4 1.919(14) .
C1 N3 1.360(12) .
C1 C2 1.393(13) .
C1 C3 1.491(14) 5_765
Si2 O23 1.619(11) 9_545
Si2 O23 1.619(11) .
Si2 O23 1.619(11) 7_755
Si2 O23 1.619(11) 3_765
Si2 O23 1.619(11) 8_665
Si2 O23 1.619(11) 2_645
Si2 O24 1.656(19) .
Si2 O24 1.656(19) 7_755
Mo2 O5 1.954(7) .
Mo2 O6 2.013(7) .
Mo2 O9 2.350(7) .
Mo2 O10 1.806(7) .
Mo2 O13 1.682(8) .
N2 C7 1.350(12) .
N2 C10 1.326(13) .
O2 Mo6 1.854(9) .
O2 Mo6 1.939(9) 3_755
Cu2 O3 2.173(12) .
Cu2 N3 1.996(9) 5_765
Cu2 N3 1.996(9) .
Cu2 N4 2.009(8) 5_765
Cu2 N4 2.009(8) .
O3 H3A 0.9403 .
O3 H3B 0.9401 .
O4 H4A 0.8512 .
O4 H4A 0.8512 6_645
O4 H4B 0.8505 .
O4 H4B 0.8506 6_645
Mo3 O16 1.657(7) .
Mo3 O17 1.814(9) .
Mo3 O17 2.022(9) 3_765
Mo3 O18 1.794(9) .
Mo3 O19 1.991(9) 8_665
Mo3 O23 2.407(12) .
Mo3 O24 2.381(10) .
O5 Mo6 1.884(9) .
N3 C11 1.310(14) .
Mo4 O7 1.847(7) 3_755
Mo4 O8 1.933(8) 3_755
Mo4 O8 1.982(8) .
Mo4 O11 1.662(7) .
Mo4 O21 2.328(6) .
O6 Mo5 1.788(8) 3_755
N4 C3 1.339(13) .
N4 C14 1.336(13) .
Mo5 O7 1.940(7) .
Mo5 O9 2.353(8) .
Mo5 O10 2.067(9) .
Mo5 O12 1.896(8) .
Mo5 O15 1.674(7) .
Mo6 O9 2.398(7) .
Mo6 O12 1.986(9) .
Mo6 O14 1.658(8) .
C2 C7 1.493(13) .
C3 C12 1.380(13) .
C4 H4 0.9300 .
C4 C8 1.371(17) .
C4 C9 1.375(15) .
C5 H5 0.9300 .
C5 C13 1.373(17) .
C5 C14 1.373(16) .
C6 H6 0.9300 .
C6 C11 1.381(16) .
C7 C9 1.378(14) .
C8 H8 0.9300 .
C8 C10 1.386(17) .
C9 H9 0.9300 .
C10 H10 0.9300 .
C11 H11 0.9300 .
C12 H12 0.9300 .
C12 C13 1.372(16) .
C13 H13 0.9300 .
C14 H14 0.9300 .
O25 H25A 0.8502 .
O25 H25B 0.8499 .
O26 H26A 0.8499 .
O26 H26B 0.8495 .

loop_
_geom_torsion_atom_site_label_1
_geom_torsion_atom_site_label_2
_geom_torsion_atom_site_label_3
_geom_torsion_atom_site_label_4
_geom_torsion
_geom_torsion_site_symmetry_1
_geom_torsion_site_symmetry_4
N1 C2 C7 N2 17.0(12) . .
N1 C2 C7 C9 -156.2(10) . .
N1 C6 C11 N3 8.8(18) . .
O1 Mo2 O10 Mo5 88.7(5) . .
Cu1 N1 C2 C1 170.8(8) . .
Cu1 N1 C2 C7 -9.8(10) . .
Cu1 N1 C6 C11 177.3(8) . .
Cu1 N2 C7 C2 -16.3(11) . .
Cu1 N2 C7 C9 157.2(8) . .
Cu1 N2 C10 C8 -161.8(11) . .
C1 N3 C11 C6 -3.7(17) . .
C1 C2 C7 N2 -163.6(10) . .
C1 C2 C7 C9 23.2(16) . .
C1 C3 C12 C13 177.2(10) 5_765 .
Mo2 O5 Mo6 O2 2.7(12) . 2_535
Mo2 O5 Mo6 O2 90.6(6) . .
Mo2 O5 Mo6 O9 4.7(4) . .
Mo2 O5 Mo6 O12 -65.5(5) . .
Mo2 O5 Mo6 O14 -162.2(6) . .
N2 C7 C9 C4 5.5(15) . .
Cu2 N3 C11 C6 -163.8(9) . .
Cu2 N4 C3 C1 -15.8(11) . 5_765
Cu2 N4 C3 C12 157.6(8) . .
Cu2 N4 C14 C5 -158.8(9) . .
O5 Mo2 O10 Mo5 -69.3(5) . .
N3 C1 C2 N1 14.8(15) . .
N3 C1 C2 C7 -164.6(9) . .
Mo4 O1 Mo2 O5 -11.7(15) . .
Mo4 O1 Mo2 O6 42.0(8) . .
Mo4 O1 Mo2 O9 -42.5(8) . .
Mo4 O1 Mo2 O10 -116.6(8) . .
Mo4 O1 Mo2 O13 138.3(8) . .
O6 Mo2 O10 Mo5 1.3(12) . .
O6 Mo5 O12 Mo6 86.1(6) 2_535 .
N4 C3 C12 C13 4.5(17) . .
O7 Mo5 O12 Mo6 -17.6(14) . .
Mo6 O2 Mo6 O2 24.7(13) 3_755 2_535
Mo6 O2 Mo6 O5 -130.6(10) 3_755 .
Mo6 O2 Mo6 O9 -59.1(10) 3_755 .
Mo6 O2 Mo6 O12 -44.5(17) 3_755 .
Mo6 O2 Mo6 O14 129.7(10) 3_755 .
O9 Si1 O9 Mo2 -175.1(3) 2_535 .
O9 Si1 O9 Mo2 61.0(8) 3_755 .
O9 Si1 O9 Mo5 -176.1(3) 3_755 .
O9 Si1 O9 Mo5 -52.2(8) 2_535 .
O9 Si1 O9 Mo6 -59.0(5) 3_755 .
O9 Si1 O9 Mo6 64.9(5) 2_535 .
O9 Si1 O21 Mo4 -58.2(3) 3_755 .
O9 Si1 O21 Mo4 -58.2(3) 2_535 3_755
O9 Si1 O21 Mo4 -178.2(3) 3_755 2_535
O9 Si1 O21 Mo4 -58.2(3) . 2_535
O9 Si1 O21 Mo4 61.8(3) 3_755 3_755
O9 Si1 O21 Mo4 -178.2(3) 2_535 .
O9 Si1 O21 Mo4 61.8(3) 2_535 2_535
O9 Si1 O21 Mo4 61.8(3) . .
O9 Si1 O21 Mo4 -178.2(3) . 3_755
O9 Mo2 O10 Mo5 1.3(4) . .
O9 Mo5 O12 Mo6 -3.5(5) . .
O10 Mo5 O12 Mo6 -74.3(6) . .
C2 N1 C6 C11 -1.7(16) . .
C2 C1 N3 Cu2 154.9(8) . .
C2 C1 N3 C11 -7.8(16) . .
C2 C7 C9 C4 178.2(9) . .
O13 Mo2 O10 Mo5 -168.0(5) . .
O15 Mo5 O12 Mo6 -169.2(6) . .
O16 Mo3 O17 Mo3 -154.6(9) . 2_645
O16 Mo3 O18 Mo1 152.3(8) . .
O17 Mo3 O17 Mo3 -57.0(12) 3_765 2_645
O17 Mo3 O18 Mo1 1.0(18) 3_765 .
O17 Mo3 O18 Mo1 -103.2(9) . .
O18 Mo1 O19 Mo3 -0.1(17) . 9_545
O18 Mo1 O22 Mo1 54.2(9) . 8_665
O18 Mo3 O17 Mo3 101.8(9) . 2_645
O19 Mo1 O22 Mo1 -102.7(9) . 8_665
O19 Mo3 O17 Mo3 -5.7(19) 8_665 2_645
O19 Mo3 O18 Mo1 55.1(9) 8_665 .
C3 C1 N3 Cu2 -23.4(11) 5_765 .
C3 C1 N3 C11 173.9(10) 5_765 .
C3 C1 C2 N1 -167.2(10) 5_765 .
C3 C1 C2 C7 13.5(17) 5_765 .
C3 N4 C14 C5 0.7(17) . .
C3 C12 C13 C5 -0.9(17) . .
O20 Mo1 O19 Mo3 -152.7(9) . 9_545
O20 Mo1 O22 Mo1 153.5(9) . 8_665
C4 C8 C10 N2 5(2) . .
O21 Si1 O9 Mo2 -57.0(5) . .
O21 Si1 O9 Mo5 65.9(4) . .
O21 Si1 O9 Mo6 -177.1(3) . .
O22 Mo1 O19 Mo3 -53.4(9) 9_545 9_545
O22 Mo1 O19 Mo3 102.4(9) . 9_545
O22 Mo1 O22 Mo1 -1.0(14) 9_545 8_665
O23 Mo1 O19 Mo3 5.9(8) 9_545 9_545
O23 Mo1 O19 Mo3 37.3(9) . 9_545
O23 Mo1 O22 Mo1 -36.8(9) 9_545 8_665
O23 Mo1 O22 Mo1 -6.7(7) . 8_665
O23 Si2 O23 Mo1 51.2(11) 3_765 8_665
O23 Si2 O23 Mo1 -128.8(11) 9_545 8_665
O23 Si2 O23 Mo1 173.1(3) 2_645 8_665
O23 Si2 O23 Mo1 -7.1(5) 9_545 .
O23 Si2 O23 Mo1 172.9(5) 3_765 .
O23 Si2 O23 Mo1 -65.2(11) 2_645 .
O23 Si2 O23 Mo1 114.8(11) 8_665 .
O23 Si2 O23 Mo1 -6.9(3) 8_665 8_665
O23 Si2 O23 Mo3 112.9(6) 9_545 .
O23 Si2 O23 Mo3 -67.1(6) 3_765 .
O23 Si2 O23 Mo3 54.8(7) 2_645 .
O23 Si2 O23 Mo3 -125.2(7) 8_665 .
O23 Si2 O24 Mo3 -113.8(4) . 3_765
O23 Si2 O24 Mo3 -113.8(4) 2_645 .
O23 Si2 O24 Mo3 66.2(4) 8_665 .
O23 Si2 O24 Mo3 6.2(4) 3_765 3_765
O23 Si2 O24 Mo3 -173.8(4) 9_545 3_765
O23 Si2 O24 Mo3 6.2(4) . .
O23 Si2 O24 Mo3 126.2(4) 2_645 3_765
O23 Si2 O24 Mo3 -173.8(4) 8_665 2_645
O23 Si2 O24 Mo3 126.2(4) . 2_645
O23 Si2 O24 Mo3 -53.8(4) 9_545 .
O23 Si2 O24 Mo3 -113.8(4) 3_765 2_645
O23 Si2 O24 Mo3 -53.8(4) 8_665 3_765
O23 Si2 O24 Mo3 6.2(4) 2_645 2_645
O23 Si2 O24 Mo3 126.2(4) 3_765 .
O23 Si2 O24 Mo3 66.2(4) 7_755 3_765
O23 Si2 O24 Mo3 -53.8(4) 7_755 2_645
O23 Si2 O24 Mo3 -173.8(4) 7_755 .
O23 Si2 O24 Mo3 66.2(4) 9_545 2_645
O23 Mo3 O17 Mo3 35.3(10) . 2_645
O23 Mo3 O18 Mo1 -5.7(7) . .
C6 N1 C2 C1 -10.0(14) . .
C6 N1 C2 C7 169.4(9) . .
C7 N2 C10 C8 0.5(19) . .
C8 C4 C9 C7 -0.1(17) . .
C9 C4 C8 C10 -4.7(19) . .
C10 N2 C7 C2 -179.2(10) . .
C10 N2 C7 C9 -5.6(15) . .
O24 Si2 O23 Mo1 53.9(7) 7_755 .
O24 Si2 O23 Mo1 -67.9(6) 7_755 8_665
O24 Si2 O23 Mo1 -126.1(7) . .
O24 Si2 O23 Mo1 112.1(6) . 8_665
O24 Si2 O23 Mo3 -6.2(4) . .
O24 Si2 O23 Mo3 173.8(4) 7_755 .
O24 Mo3 O17 Mo3 3.4(8) . 2_645
O24 Mo3 O18 Mo1 -37.4(9) . .
C13 C5 C14 N4 2.8(19) . .
C14 N4 C3 C1 -177.8(10) . 5_765
C14 N4 C3 C12 -4.4(16) . .
C14 C5 C13 C12 -2.6(18) . .
